data_4307044
loop_
_publ_author_name
'Biing-Chiau Tzeng'
'Yung-Chi Huang'
'Bo-So Chen'
'Wan-Min Wu'
'Shih-Yang Lee'
'Gene-Hsiang Lee'
'Shie-Ming Peng'

_publ_section_title
;
Crystal-Engineering Studies of Coordination Polymers and a Molecular-Looped
Complex Containing Dipyridyl-Amide Ligands
;
_journal_name_full 'Inorganic Chemistry'
_journal_page_first 186
_journal_page_last 195
_journal_paper_doi 10.1021/ic061528t
_journal_volume 46
_journal_year 2007
_chemical_formula_sum 'C21 H21 Cd N8 O9'
_chemical_formula_weight 641.86
_chemical_name_systematic
; 
 ? 
;
_space_group_IT_number 14
_symmetry_cell_setting monoclinic
_symmetry_space_group_name_Hall '-P 2ybc'
_symmetry_space_group_name_H-M 'P 1 21/c 1'
_atom_sites_solution_hydrogens geom
_atom_sites_solution_primary direct
_atom_sites_solution_secondary difmap
_audit_creation_method SHELXL-97
_cell_angle_alpha 90.00
_cell_angle_beta 105.827(5)
_cell_angle_gamma 90.00
_cell_formula_units_Z 4
_cell_length_a 10.929(3)
_cell_length_b 11.975(3)
_cell_length_c 19.959(5)
_cell_measurement_temperature 273(2)
_cell_volume 2513.1(11)
_computing_structure_refinement 'SHELXL-97 (Sheldrick, 1997)'
_computing_structure_solution 'SHELXS-97 (Sheldrick, 1990)'
_diffrn_ambient_temperature 273(2)
_diffrn_measured_fraction_theta_full 0.965
_diffrn_measured_fraction_theta_max 0.965
_diffrn_radiation_monochromator graphite
_diffrn_radiation_source 'fine-focus sealed tube'
_diffrn_radiation_type MoK\a
_diffrn_radiation_wavelength 0.71073
_diffrn_reflns_av_R_equivalents 0.0920
_diffrn_reflns_av_sigmaI/netI 0.0870
_diffrn_reflns_limit_h_max 13
_diffrn_reflns_limit_h_min -14
_diffrn_reflns_limit_k_max 15
_diffrn_reflns_limit_k_min -15
_diffrn_reflns_limit_l_max 26
_diffrn_reflns_limit_l_min -26
_diffrn_reflns_number 29068
_diffrn_reflns_theta_full 28.34
_diffrn_reflns_theta_max 28.34
_diffrn_reflns_theta_min 1.94
_exptl_absorpt_coefficient_mu 0.937
_exptl_crystal_density_diffrn 1.696
_exptl_crystal_density_method 'not measured'
_exptl_crystal_F_000 1292
_refine_diff_density_max 0.637
_refine_diff_density_min -0.869
_refine_diff_density_rms 0.095
_refine_ls_extinction_method none
_refine_ls_goodness_of_fit_ref 1.025
_refine_ls_hydrogen_treatment mixed
_refine_ls_matrix_type full
_refine_ls_number_parameters 352
_refine_ls_number_reflns 6072
_refine_ls_number_restraints 0
_refine_ls_restrained_S_all 1.025
_refine_ls_R_factor_all 0.1190
_refine_ls_R_factor_gt 0.0674
_refine_ls_shift/su_max 0.024
_refine_ls_shift/su_mean 0.003
_refine_ls_structure_factor_coef Fsqd
_refine_ls_weighting_details 'calc w=1/[\s^2^(Fo^2^)+(0.0524P)^2^+1.7973P] where P=(Fo^2^+2Fc^2^)/3'
_refine_ls_weighting_scheme calc
_refine_ls_wR_factor_gt 0.1207
_refine_ls_wR_factor_ref 0.1380
_reflns_number_gt 3967
_reflns_number_total 6072
_reflns_threshold_expression >2sigma(I)
_cod_data_source_file ic061528tsi20060812_104206.cif
_cod_data_source_block p2c
_cod_database_code 4307044

loop_
_symmetry_equiv_pos_as_xyz
'x, y, z'
'-x, y+1/2, -z+1/2'
'-x, -y, -z'
'x, -y-1/2, z-1/2'

loop_
_atom_site_label
_atom_site_type_symbol
_atom_site_fract_x
_atom_site_fract_y
_atom_site_fract_z
_atom_site_U_iso_or_equiv
_atom_site_adp_type
_atom_site_occupancy
_atom_site_symmetry_multiplicity
_atom_site_calc_flag
_atom_site_refinement_flags
_atom_site_disorder_assembly
_atom_site_disorder_group
Cd1 Cd 0.24500(4) 0.53032(3) 0.199005(19) 0.03794(14) Uani 1 1 d . . .
O1 O 0.5733(4) 0.1245(4) -0.0123(2) 0.0655(12) Uani 1 1 d . . .
O2 O 0.4243(4) 1.0577(3) 0.4189(2) 0.0540(11) Uani 1 1 d . . .
O3 O 1.0867(4) 0.4703(4) 0.4400(2) 0.0584(11) Uani 1 1 d . . .
O4 O 0.0941(4) 0.6290(4) 0.1088(2) 0.0644(12) Uani 1 1 d . . .
O5 O 0.2863(4) 0.6825(4) 0.1186(2) 0.0607(12) Uani 1 1 d . . .
O6 O 0.1298(4) 0.7668(4) 0.0473(2) 0.0793(15) Uani 1 1 d . . .
O7 O 0.0572(4) 0.4337(4) 0.2085(3) 0.0795(15) Uani 1 1 d . . .
O8 O 0.2348(4) 0.3798(3) 0.2780(2) 0.0601(11) Uani 1 1 d . . .
O9 O 0.0638(5) 0.2887(5) 0.2758(3) 0.108(2) Uani 1 1 d . . .
N1 N 0.2633(4) 0.4006(4) 0.1160(2) 0.0449(11) Uani 1 1 d . . .
N2 N 0.3644(4) 0.0860(4) -0.0307(2) 0.0481(12) Uani 1 1 d . . .
H2B H 0.3105 0.0339 -0.0304 0.058 Uiso 1 1 calc R . .
N3 N 0.2299(4) 0.6644(4) 0.2788(2) 0.0408(11) Uani 1 1 d . . .
N4 N 0.3506(4) 0.9294(4) 0.4816(2) 0.0438(11) Uani 1 1 d . . .
H4A H 0.3682 0.8915 0.5196 0.053 Uiso 1 1 calc R . .
N5 N 0.4669(4) 0.5368(4) 0.2503(2) 0.0444(11) Uani 1 1 d . . .
N6 N 0.8967(4) 0.5576(4) 0.4245(2) 0.0507(13) Uani 1 1 d . . .
H6C H 0.8446 0.5843 0.4458 0.061 Uiso 1 1 calc R . .
N7 N 0.1688(5) 0.6942(5) 0.0906(2) 0.0515(13) Uani 1 1 d . . .
N8 N 0.1166(6) 0.3652(5) 0.2542(3) 0.0620(14) Uani 1 1 d . . .
C1 C 0.3736(5) 0.3462(5) 0.1204(3) 0.0452(14) Uani 1 1 d . . .
H1 H 0.4398 0.3552 0.1608 0.054 Uiso 1 1 calc R . .
C2 C 0.3941(5) 0.2784(5) 0.0690(3) 0.0454(14) Uani 1 1 d . . .
H2A H 0.4717 0.2425 0.0748 0.054 Uiso 1 1 calc R . .
C3 C 0.2960(5) 0.2646(4) 0.0081(3) 0.0373(12) Uani 1 1 d . . .
C4 C 0.1824(5) 0.3180(5) 0.0038(3) 0.0461(14) Uani 1 1 d . . .
H4 H 0.1143 0.3104 -0.0358 0.055 Uiso 1 1 calc R . .
C5 C 0.1708(5) 0.3825(5) 0.0585(3) 0.0485(15) Uani 1 1 d . . .
H5 H 0.0924 0.4158 0.0550 0.058 Uiso 1 1 calc R . .
C6 C 0.3159(6) 0.1976(5) -0.0520(3) 0.0464(14) Uani 1 1 d . . .
H6A H 0.2358 0.1914 -0.0878 0.056 Uiso 1 1 calc R . .
H6B H 0.3755 0.2365 -0.0720 0.056 Uiso 1 1 calc R . .
C7 C 0.4877(6) 0.0602(4) -0.0117(3) 0.0443(14) Uani 1 1 d . . .
C8 C 0.1976(6) 0.6409(5) 0.3364(3) 0.0490(15) Uani 1 1 d . . .
H8 H 0.1748 0.5677 0.3430 0.059 Uiso 1 1 calc R . .
C9 C 0.1957(6) 0.7172(5) 0.3867(3) 0.0490(15) Uani 1 1 d . . .
H9A H 0.1728 0.6954 0.4264 0.059 Uiso 1 1 calc R . .
C10 C 0.2276(5) 0.8266(5) 0.3788(3) 0.0392(13) Uani 1 1 d . . .
C11 C 0.2600(6) 0.8515(5) 0.3190(3) 0.0528(16) Uani 1 1 d . . .
H11 H 0.2820 0.9244 0.3110 0.063 Uiso 1 1 calc R . .
C12 C 0.2604(6) 0.7700(5) 0.2706(3) 0.0544(16) Uani 1 1 d . . .
H12 H 0.2830 0.7895 0.2304 0.065 Uiso 1 1 calc R . .
C13 C 0.2258(5) 0.9154(5) 0.4320(3) 0.0470(14) Uani 1 1 d . . .
H13A H 0.1993 0.9858 0.4084 0.056 Uiso 1 1 calc R . .
H13B H 0.1644 0.8952 0.4570 0.056 Uiso 1 1 calc R . .
C14 C 0.4382(5) 0.9985(4) 0.4702(3) 0.0410(13) Uani 1 1 d . . .
C15 C 0.5226(5) 0.4787(5) 0.3069(3) 0.0471(14) Uani 1 1 d . . .
H15 H 0.4732 0.4299 0.3247 0.057 Uiso 1 1 calc R . .
C16 C 0.6513(5) 0.4872(5) 0.3409(3) 0.0478(14) Uani 1 1 d . . .
H16 H 0.6870 0.4434 0.3798 0.057 Uiso 1 1 calc R . .
C17 C 0.7250(5) 0.5608(5) 0.3166(3) 0.0417(13) Uani 1 1 d . . .
C18 C 0.6689(5) 0.6218(5) 0.2575(3) 0.0440(14) Uani 1 1 d . . .
H18 H 0.7165 0.6712 0.2389 0.053 Uiso 1 1 calc R . .
C19 C 0.5400(5) 0.6078(5) 0.2265(3) 0.0451(14) Uani 1 1 d . . .
H19 H 0.5024 0.6499 0.1871 0.054 Uiso 1 1 calc R . .
C20 C 0.8676(5) 0.5722(6) 0.3507(3) 0.0593(18) Uani 1 1 d . . .
H20A H 0.9131 0.5168 0.3314 0.071 Uiso 1 1 calc R . .
H20B H 0.8959 0.6455 0.3406 0.071 Uiso 1 1 calc R . .
C21 C 0.9997(5) 0.5052(4) 0.4620(3) 0.0409(13) Uani 1 1 d . . .

loop_
_atom_site_aniso_label
_atom_site_aniso_U_11
_atom_site_aniso_U_22
_atom_site_aniso_U_33
_atom_site_aniso_U_23
_atom_site_aniso_U_13
_atom_site_aniso_U_12
Cd1 0.0356(2) 0.0423(2) 0.0336(2) -0.00351(19) 0.00550(15) 0.00106(19)
O1 0.050(3) 0.056(3) 0.093(3) -0.008(2) 0.024(2) -0.013(2)
O2 0.065(3) 0.055(3) 0.039(2) 0.0031(19) 0.009(2) -0.007(2)
O3 0.041(2) 0.076(3) 0.058(3) 0.013(2) 0.014(2) 0.016(2)
O4 0.048(3) 0.072(3) 0.067(3) 0.019(2) 0.006(2) 0.003(2)
O5 0.042(3) 0.082(3) 0.053(3) 0.009(2) 0.004(2) 0.007(2)
O6 0.074(3) 0.091(4) 0.071(3) 0.037(3) 0.017(3) 0.026(3)
O7 0.053(3) 0.074(3) 0.102(4) 0.026(3) 0.004(3) -0.007(2)
O8 0.058(3) 0.055(3) 0.065(3) 0.007(2) 0.013(2) -0.003(2)
O9 0.090(4) 0.108(5) 0.118(5) 0.038(4) 0.018(3) -0.054(4)
N1 0.040(3) 0.048(3) 0.044(3) -0.002(2) 0.007(2) -0.001(2)
N2 0.042(3) 0.047(3) 0.056(3) -0.014(2) 0.016(2) -0.005(2)
N3 0.038(3) 0.046(3) 0.038(2) 0.000(2) 0.009(2) -0.001(2)
N4 0.050(3) 0.046(3) 0.031(2) -0.005(2) 0.006(2) -0.012(2)
N5 0.040(3) 0.057(3) 0.032(2) -0.004(2) 0.003(2) -0.002(2)
N6 0.036(3) 0.064(4) 0.046(3) 0.005(2) 0.000(2) 0.007(2)
N7 0.052(3) 0.065(4) 0.032(3) 0.002(2) 0.002(2) 0.014(3)
N8 0.063(4) 0.060(4) 0.065(4) -0.004(3) 0.020(3) -0.012(3)
C1 0.039(3) 0.051(4) 0.040(3) -0.002(3) 0.000(2) 0.004(3)
C2 0.039(3) 0.051(4) 0.043(3) -0.009(3) 0.005(3) 0.006(3)
C3 0.038(3) 0.033(3) 0.040(3) 0.000(2) 0.010(2) -0.003(2)
C4 0.042(3) 0.053(4) 0.035(3) -0.003(3) -0.003(3) -0.001(3)
C5 0.032(3) 0.059(4) 0.050(3) -0.008(3) 0.004(3) 0.002(3)
C6 0.054(4) 0.048(4) 0.037(3) -0.003(3) 0.012(3) -0.002(3)
C7 0.047(4) 0.041(3) 0.046(3) -0.017(3) 0.016(3) -0.006(3)
C8 0.061(4) 0.036(3) 0.055(4) -0.001(3) 0.022(3) -0.004(3)
C9 0.069(4) 0.048(4) 0.036(3) -0.002(3) 0.024(3) -0.004(3)
C10 0.031(3) 0.043(3) 0.040(3) -0.010(2) 0.005(2) 0.000(2)
C11 0.074(4) 0.041(3) 0.048(4) -0.005(3) 0.024(3) -0.019(3)
C12 0.082(5) 0.051(4) 0.035(3) -0.007(3) 0.024(3) -0.017(3)
C13 0.040(3) 0.055(4) 0.046(3) -0.013(3) 0.010(3) -0.002(3)
C14 0.048(3) 0.040(3) 0.035(3) -0.011(2) 0.012(3) -0.001(3)
C15 0.044(3) 0.057(4) 0.038(3) 0.003(3) 0.007(3) -0.002(3)
C16 0.046(3) 0.056(4) 0.035(3) 0.005(3) 0.001(3) 0.005(3)
C17 0.034(3) 0.053(4) 0.036(3) 0.005(2) 0.004(2) 0.006(2)
C18 0.039(3) 0.053(4) 0.038(3) 0.006(3) 0.007(2) -0.004(3)
C19 0.044(3) 0.046(3) 0.040(3) 0.006(3) 0.003(3) 0.006(3)
C20 0.037(3) 0.090(5) 0.045(4) 0.018(3) 0.000(3) 0.000(3)
C21 0.034(3) 0.037(3) 0.044(3) 0.002(2) -0.001(3) -0.005(2)

loop_
_atom_type_symbol
_atom_type_description
_atom_type_scat_dispersion_real
_atom_type_scat_dispersion_imag
_atom_type_scat_source
C C 0.0033 0.0016 'International Tables Vol C Tables 4.2.6.8 and 6.1.1.4'
H H 0.0000 0.0000 'International Tables Vol C Tables 4.2.6.8 and 6.1.1.4'
N N 0.0061 0.0033 'International Tables Vol C Tables 4.2.6.8 and 6.1.1.4'
O O 0.0106 0.0060 'International Tables Vol C Tables 4.2.6.8 and 6.1.1.4'
Cd Cd -0.8075 1.2024 'International Tables Vol C Tables 4.2.6.8 and 6.1.1.4'

loop_
_geom_angle_atom_site_label_1
_geom_angle_atom_site_label_2
_geom_angle_atom_site_label_3
_geom_angle
_geom_angle_site_symmetry_1
_geom_angle_site_symmetry_3
_geom_angle_publ_flag
N3 Cd1 N1 177.65(16) . . ?
N3 Cd1 N5 86.32(15) . . ?
N1 Cd1 N5 93.05(15) . . ?
N3 Cd1 O4 90.67(15) . . ?
N1 Cd1 O4 88.22(16) . . ?
N5 Cd1 O4 136.42(16) . . ?
N3 Cd1 O7 93.27(17) . . ?
N1 Cd1 O7 88.64(17) . . ?
N5 Cd1 O7 141.05(16) . . ?
O4 Cd1 O7 82.51(16) . . ?
N3 Cd1 O8 92.55(15) . . ?
N1 Cd1 O8 89.70(16) . . ?
N5 Cd1 O8 88.05(16) . . ?
O4 Cd1 O8 135.53(16) . . ?
O7 Cd1 O8 53.03(15) . . ?
N3 Cd1 O5 89.74(15) . . ?
N1 Cd1 O5 87.94(15) . . ?
N5 Cd1 O5 84.98(15) . . ?
O4 Cd1 O5 51.51(14) . . ?
O7 Cd1 O5 133.97(15) . . ?
O8 Cd1 O5 172.51(14) . . ?
N7 O4 Cd1 98.9(3) . . ?
N7 O5 Cd1 91.4(3) . . ?
N8 O7 Cd1 95.0(4) . . ?
N8 O8 Cd1 94.8(4) . . ?
C5 N1 C1 115.8(5) . . ?
C5 N1 Cd1 122.3(4) . . ?
C1 N1 Cd1 121.7(4) . . ?
C7 N2 C6 123.7(5) . . ?
C8 N3 C12 116.5(5) . . ?
C8 N3 Cd1 122.7(4) . . ?
C12 N3 Cd1 120.7(4) . . ?
C14 N4 C13 122.6(5) . . ?
C15 N5 C19 117.1(5) . . ?
C15 N5 Cd1 122.1(4) . . ?
C19 N5 Cd1 120.6(3) . . ?
C21 N6 C20 123.7(5) . . ?
O6 N7 O4 121.3(5) . . ?
O6 N7 O5 120.7(6) . . ?
O4 N7 O5 118.0(5) . . ?
O9 N8 O8 120.4(6) . . ?
O9 N8 O7 122.8(6) . . ?
O8 N8 O7 116.8(5) . . ?
N1 C1 C2 124.0(5) . . ?
C1 C2 C3 118.6(5) . . ?
C4 C3 C2 117.7(5) . . ?
C4 C3 C6 121.3(5) . . ?
C2 C3 C6 121.0(5) . . ?
C5 C4 C3 119.3(5) . . ?
N1 C5 C4 124.6(5) . . ?
N2 C6 C3 112.0(4) . . ?
O1 C7 N2 124.9(5) . . ?
O1 C7 C7 122.3(7) . 3_655 ?
N2 C7 C7 112.9(6) . 3_655 ?
N3 C8 C9 124.0(5) . . ?
C8 C9 C10 119.9(5) . . ?
C11 C10 C9 116.3(5) . . ?
C11 C10 C13 121.2(5) . . ?
C9 C10 C13 122.5(5) . . ?
C12 C11 C10 120.7(6) . . ?
N3 C12 C11 122.6(5) . . ?
N4 C13 C10 111.7(4) . . ?
O2 C14 N4 125.0(5) . . ?
O2 C14 C14 121.2(6) . 3_676 ?
N4 C14 C14 113.8(6) . 3_676 ?
N5 C15 C16 123.2(5) . . ?
C17 C16 C15 119.3(5) . . ?
C16 C17 C18 118.4(5) . . ?
C16 C17 C20 121.8(5) . . ?
C18 C17 C20 119.8(5) . . ?
C19 C18 C17 118.6(5) . . ?
N5 C19 C18 123.4(5) . . ?
N6 C20 C17 111.3(5) . . ?
O3 C21 N6 125.5(5) . . ?
O3 C21 C21 122.5(6) . 3_766 ?
N6 C21 C21 112.0(6) . 3_766 ?

loop_
_geom_bond_atom_site_label_1
_geom_bond_atom_site_label_2
_geom_bond_distance
_geom_bond_site_symmetry_2
_geom_bond_publ_flag
Cd1 N3 2.300(4) . ?
Cd1 N1 2.319(5) . ?
Cd1 N5 2.362(4) . ?
Cd1 O4 2.396(4) . ?
Cd1 O7 2.408(5) . ?
Cd1 O8 2.417(4) . ?
Cd1 O5 2.549(4) . ?
O1 C7 1.214(6) . ?
O2 C14 1.221(6) . ?
O3 C21 1.224(6) . ?
O4 N7 1.252(6) . ?
O5 N7 1.261(6) . ?
O6 N7 1.218(6) . ?
O7 N8 1.267(7) . ?
O8 N8 1.261(6) . ?
O9 N8 1.222(6) . ?
N1 C5 1.324(6) . ?
N1 C1 1.352(7) . ?
N2 C7 1.333(7) . ?
N2 C6 1.458(7) . ?
N3 C8 1.322(7) . ?
N3 C12 1.329(7) . ?
N4 C14 1.332(7) . ?
N4 C13 1.459(6) . ?
N5 C15 1.325(7) . ?
N5 C19 1.340(7) . ?
N6 C21 1.327(7) . ?
N6 C20 1.430(7) . ?
C1 C2 1.373(7) . ?
C2 C3 1.394(7) . ?
C3 C4 1.379(7) . ?
C3 C6 1.508(7) . ?
C4 C5 1.372(7) . ?
C7 C7 1.516(11) 3_655 ?
C8 C9 1.362(7) . ?
C9 C10 1.376(7) . ?
C10 C11 1.366(7) . ?
C10 C13 1.507(7) . ?
C11 C12 1.375(8) . ?
C14 C14 1.537(11) 3_676 ?
C15 C16 1.388(8) . ?
C16 C17 1.370(8) . ?
C17 C18 1.380(7) . ?
C17 C20 1.527(7) . ?
C18 C19 1.385(7) . ?
C21 C21 1.519(11) 3_766 ?
